data_1541947
loop_
_publ_author_name
'Aurivillius, B.'
'Loewenhielm, A.'

_publ_section_title
;
 The crystal structure of the orthorhombic modification of Bi O H Cr O4. A
 refinement of the structure of monoclinic Bi O H Cr O4
;
_journal_name_full 'Acta Chemica Scandinavica (1-27,1973-42,1988)'
_journal_page_first 1937
_journal_page_last 1957
_journal_volume 18
_journal_year 1964
_chemical_formula_sum 'Bi Cr H O5'
_chemical_name_systematic 'Bi (Cr O4 (O H))'
_space_group_IT_number 61
_symmetry_space_group_name_Hall '-P 2ac 2ab'
_symmetry_space_group_name_H-M 'P b c a'
_cell_angle_alpha 90
_cell_angle_beta 90
_cell_angle_gamma 90
_cell_formula_units_Z 8
_cell_length_a 11.311
_cell_length_b 9.728
_cell_length_c 7.314
_cell_volume 804.784
_citation_journal_id_ASTM ACSAA4
_cod_data_source_file Aurivillius_ACSAA4_1964_723.cif
_cod_data_source_block H1Bi1Cr1O5
_cod_original_cell_volume 804.7843
_cod_original_formula_sum 'H1 Bi1 Cr1 O5'
_cod_database_code 1541947

loop_
_symmetry_equiv_pos_as_xyz
x,y,z
-x+1/2,-y,z+1/2
x+1/2,-y+1/2,-z
-x,y+1/2,-z+1/2
-x,-y,-z
x-1/2,y,-z-1/2
-x-1/2,y-1/2,z
x,-y-1/2,z-1/2

loop_
_atom_site_label
_atom_site_type_symbol
_atom_site_fract_x
_atom_site_fract_y
_atom_site_fract_z
_atom_site_occupancy
_atom_site_U_iso_or_equiv
O4 O-2 0.3815 0.9227 0.2052 1 0.0
Cr1 Cr+6 0.14271 0.58858 0.15482 1 0.0
O2 O-2 0.2395 0.146 0.2594 1 0.0
O5 O-2 0.9113 0.0633 0.9316 1 0.0
O1 O-2 0.4823 0.1832 0.2208 1 0.0
Bi1 Bi+3 0.07895 0.16549 0.9915 1 0.0
O3 O-2 0.3362 0.1087 0.9345 1 0.0
